data_7239858
loop_
_publ_author_name
'Fares, Mohamed'
'McCosker, Patrick M.'
'Alsherbiny, Muhammad A.'
'Willis, Anthony C.'
'Clark, Timothy'
'Neyts, Johan'
'Jochmans, Dirk'
'Keller, Paul A.'

_publ_section_title
;
 Regioselective convergent synthesis of 2-arylidene
 thiazolo[3,2-a]pyrimidines as potential anti-chikungunya agents
;
_journal_issue 9
_journal_name_full 'RSC Advances'
_journal_page_first 5191
_journal_page_last 5195
_journal_paper_doi 10.1039/D0RA00257G
_journal_volume 10
_journal_year 2020
_chemical_compound_source ' from U of Wollongong'
_chemical_formula_moiety 'C18 H16 N2 O5 S'
_chemical_formula_sum 'C18 H16 N2 O5 S'
_chemical_formula_weight 372.40
_space_group_IT_number 2
_space_group_name_Hall '-P 1'
_space_group_name_H-M_alt 'P -1'
_symmetry_cell_setting triclinic
_symmetry_space_group_name_Hall '-P 1'
_symmetry_space_group_name_H-M 'P -1'
_atom_sites_solution_hydrogens difmap
_atom_sites_solution_primary direct
_audit_creation_date 16-08-03
_audit_creation_method CRYSTALS_ver_14.40
_audit_update_record
;
2019-11-26 deposited with the CCDC.	2020-01-20 downloaded from the CCDC.
;
_cell_angle_alpha 87.176(4)
_cell_angle_beta 74.562(4)
_cell_angle_gamma 73.335(4)
_cell_formula_units_Z 2
_cell_length_a 7.8375(3)
_cell_length_b 8.2458(3)
_cell_length_c 14.5394(7)
_cell_measurement_reflns_used 12423
_cell_measurement_temperature 150
_cell_measurement_theta_max 74
_cell_measurement_theta_min 6
_cell_volume 867.31(7)
_computing_cell_refinement 'CrysAlisPro 1.171.38.43 (Rigaku OD, 2016)'
_computing_data_collection 'CrysAlisPro 1.171.38.43 (Rigaku OD, 2016)'
_computing_data_reduction 'CrysAlisPro 1.171.38.43 (Rigaku OD, 2016)'
_computing_molecular_graphics 'PLATON (Spek, 2008)'
_computing_publication_material 'CRYSTALS (Betteridge et al., 2003)'
_computing_structure_refinement 'CRYSTALS (Betteridge et al., 2003)'
_computing_structure_solution 'SIR92 (Altomare et al., 1994)'
_diffrn_ambient_environment N~2~
_diffrn_ambient_temperature 150
_diffrn_detector 'CCD plate'
_diffrn_detector_type EosS2
_diffrn_measured_fraction_theta_full 1.000
_diffrn_measured_fraction_theta_max 0.993
_diffrn_measurement_device 'four-circle diffractometer'
_diffrn_measurement_device_type 'SuperNova, Dual, Cu at zero, EosS2'
_diffrn_measurement_method '\w scans'
_diffrn_radiation_monochromator mirror
_diffrn_radiation_probe x-ray
_diffrn_radiation_type 'Cu K\a'
_diffrn_radiation_wavelength 1.54184
_diffrn_reflns_av_R_equivalents 0.024
_diffrn_reflns_av_sigmaI/netI 0.0257
_diffrn_reflns_limit_h_max 8
_diffrn_reflns_limit_h_min -9
_diffrn_reflns_limit_k_max 9
_diffrn_reflns_limit_k_min -10
_diffrn_reflns_limit_l_max 18
_diffrn_reflns_limit_l_min -18
_diffrn_reflns_number 16946
_diffrn_reflns_theta_full 72.801
_diffrn_reflns_theta_max 74.003
_diffrn_reflns_theta_min 3.155
_diffrn_source 'micro-focus sealed X-ray tube'
_diffrn_source_type 'SuperNova (Cu) X-ray Source'
_diffrn_standards_number 0
_exptl_absorpt_coefficient_mu 1.952
_exptl_absorpt_correction_T_max 0.97
_exptl_absorpt_correction_T_min 0.84
_exptl_absorpt_correction_type multi-scan
_exptl_absorpt_process_details
;
CrysAlisPro version 1.171.38.43 (Rigaku Oxford Diffraction, 2016)
(Release 29 April 2016; compiled 27 May 2016,16:53)
Empirical absorption correction using spherical harmonics,
 implemented in SCALE3 ABSPACK scaling algorithm.
;
_exptl_crystal_colour yellow
_exptl_crystal_density_diffrn 1.426
_exptl_crystal_density_method 'not measured'
_exptl_crystal_description lath
_exptl_crystal_F_000 388
_exptl_crystal_size_max 0.381
_exptl_crystal_size_mid 0.095
_exptl_crystal_size_min 0.018
_refine_diff_density_max 0.33
_refine_diff_density_min -0.35
_refine_ls_extinction_method None
_refine_ls_goodness_of_fit_ref 0.9978
_refine_ls_hydrogen_treatment constr
_refine_ls_matrix_type full
_refine_ls_number_parameters 245
_refine_ls_number_reflns 3491
_refine_ls_number_restraints 1
_refine_ls_R_factor_all 0.0349
_refine_ls_R_factor_gt 0.0343
_refine_ls_shift/su_max 0.0012428
_refine_ls_shift/su_mean 0.0000359
_refine_ls_structure_factor_coef Fsqd
_refine_ls_weighting_details
;
 Method= Modified Sheldrick 
 w=1/[\s^2^(F^2^) + ( 0.05P)^2^ + 0.51P] 
 ,where P=(max(Fo^2^,0) + 2Fc^2^)/3 
;
_refine_ls_weighting_scheme calc
_refine_ls_wR_factor_all 0.0885
_refine_ls_wR_factor_gt 0.0878
_refine_ls_wR_factor_ref 0.0885
_reflns_limit_h_max 9
_reflns_limit_h_min -9
_reflns_limit_k_max 10
_reflns_limit_k_min -10
_reflns_limit_l_max 18
_reflns_limit_l_min 0
_reflns_number_gt 3396
_reflns_number_total 3491
_reflns_threshold_expression I>2.0\s(I)
_oxford_diffrn_Wilson_B_factor 1.35
_oxford_diffrn_Wilson_scale 0.04
_oxford_refine_ls_r_factor_ref 0.0349
_oxford_refine_ls_scale 5.45(10)
_oxford_reflns_number_all 3491
_oxford_reflns_threshold_expression_ref I>-10.0\s(I)
_oxford_structure_analysis_title 'Z:\kel1609SN\Tony_kel1609SN_data At 16:18 on'
_cod_data_source_file d0ra00257g2.cif
_cod_data_source_block kel1609SN
_cod_depositor_comments 'Adding full bibliography for 7239858.cif.'
_cod_original_sg_symbol_Hall '-P 1 '
_cod_original_sg_symbol_H-M 'P -1 '
_cod_database_code 7239858
_oxdiff_exptl_absorpt_empirical_details
;
Empirical correction (ABSPACK) includes:
- Absorption correction using spherical harmonics
- Frame scaling
;

loop_
_symmetry_equiv_pos_as_xyz
x,y,z
-x,-y,-z

loop_
_atom_site_label
_atom_site_type_symbol
_atom_site_fract_x
_atom_site_fract_y
_atom_site_fract_z
_atom_site_U_iso_or_equiv
_atom_site_occupancy
_atom_site_adp_type
_atom_site_refinement_flags_posn
_atom_site_refinement_flags_adp
_atom_site_refinement_flags_occupancy
S1 S 0.36163(4) 0.22778(4) 0.55937(2) 0.0162 1.0000 Uani . . .
O1 O 0.66468(14) -0.17470(14) 0.76854(7) 0.0306 1.0000 Uani . . .
O2 O 0.82270(13) -0.02092(14) 0.60858(7) 0.0289 1.0000 Uani . . .
O3 O 0.36370(14) 0.61810(13) 0.27879(7) 0.0262 1.0000 Uani . . .
O4 O 0.67404(15) 0.65390(12) 0.16048(7) 0.0271 1.0000 Uani . . .
O5 O 0.6511(5) 0.4611(3) 0.06619(14) 0.0661 0.730(4) Uani . U P
O6 O 0.8132(12) 0.4574(7) 0.0488(4) 0.0675 0.270(4) Uani . U P
N1 N 0.18097(15) 0.09990(14) 0.71221(8) 0.0195 1.0000 Uani . . .
N2 N 0.50913(14) 0.01522(13) 0.67540(7) 0.0162 1.0000 Uani . . .
C1 C 0.34044(17) 0.10357(15) 0.66070(9) 0.0160 1.0000 Uani . . .
C2 C 0.18020(19) -0.00591(17) 0.78999(9) 0.0209 1.0000 Uani . . .
C3 C 0.33734(19) -0.09848(17) 0.81131(9) 0.0214 1.0000 Uani . . .
C4 C 0.51769(18) -0.09539(16) 0.75521(9) 0.0195 1.0000 Uani . . .
C5 C 0.66519(17) 0.04354(16) 0.60705(9) 0.0179 1.0000 Uani . . .
C6 C 0.60250(17) 0.16356(15) 0.53496(9) 0.0158 1.0000 Uani . . .
C7 C 0.72952(17) 0.20523(15) 0.46270(9) 0.0167 1.0000 Uani . . .
C8 C 0.70730(18) 0.31936(15) 0.38436(9) 0.0163 1.0000 Uani . . .
C9 C 0.53436(17) 0.41063(16) 0.37115(9) 0.0173 1.0000 Uani . . .
C10 C 0.52316(18) 0.51995(16) 0.29553(9) 0.0185 1.0000 Uani . . .
C11 C 0.68687(19) 0.53606(16) 0.23262(9) 0.0196 1.0000 Uani . . .
C12 C 0.85717(19) 0.44681(17) 0.24442(9) 0.0209 1.0000 Uani . . .
C13 C 0.86840(18) 0.33815(16) 0.32018(9) 0.0188 1.0000 Uani . . .
C14 C -0.0085(2) -0.0071(2) 0.84812(11) 0.0309 1.0000 Uani . . .
C15 C -0.1136(2) 0.1616(3) 0.90061(12) 0.0438 1.0000 Uani . . .
C16 C 0.19497(19) 0.59128(19) 0.33637(11) 0.0287 1.0000 Uani . . .
C17 C 0.6743(3) 0.5997(2) 0.07565(12) 0.0477 1.0000 Uani . . .
C18 C 0.6631(3) 0.7365(3) 0.00505(12) 0.0442 1.0000 Uani . . .
H31 H 0.3318 -0.1699 0.8633 0.0271 1.0000 Uiso R . .
H71 H 0.8541 0.1513 0.4625 0.0205 1.0000 Uiso R . .
H91 H 0.4242 0.3995 0.4140 0.0206 1.0000 Uiso R . .
H121 H 0.9678 0.4575 0.2004 0.0257 1.0000 Uiso R . .
H131 H 0.9836 0.2768 0.3271 0.0229 1.0000 Uiso R . .
H141 H 0.0054 -0.0978 0.8951 0.0378 1.0000 Uiso R . .
H142 H -0.0841 -0.0286 0.8071 0.0369 1.0000 Uiso R . .
H151 H -0.2324 0.1577 0.9414 0.0655 1.0000 Uiso R . .
H152 H -0.1343 0.2536 0.8560 0.0657 1.0000 Uiso R . .
H153 H -0.0458 0.1962 0.9398 0.0662 1.0000 Uiso R . .
H161 H 0.1796 0.6172 0.4036 0.0413 1.0000 Uiso R . .
H162 H 0.0960 0.6687 0.3151 0.0423 1.0000 Uiso R . .
H163 H 0.1954 0.4741 0.3281 0.0422 1.0000 Uiso R . .
H181 H 0.5875 0.8452 0.0331 0.0661 1.0000 Uiso R . .
H182 H 0.6123 0.7088 -0.0420 0.0673 1.0000 Uiso R . .
H183 H 0.7805 0.7455 -0.0254 0.0686 1.0000 Uiso R . .

loop_
_atom_site_aniso_label
_atom_site_aniso_U_11
_atom_site_aniso_U_22
_atom_site_aniso_U_33
_atom_site_aniso_U_23
_atom_site_aniso_U_13
_atom_site_aniso_U_12
S1 0.01287(16) 0.01672(16) 0.01841(16) 0.00642(11) -0.00520(11) -0.00326(11)
O1 0.0213(5) 0.0387(6) 0.0301(5) 0.0193(5) -0.0107(4) -0.0052(4)
O2 0.0136(5) 0.0376(6) 0.0296(5) 0.0164(4) -0.0052(4) -0.0011(4)
O3 0.0216(5) 0.0270(5) 0.0281(5) 0.0108(4) -0.0108(4) -0.0017(4)
O4 0.0391(6) 0.0225(5) 0.0212(5) 0.0112(4) -0.0108(4) -0.0103(4)
O5 0.140(2) 0.0410(11) 0.0342(11) 0.0107(8) -0.0402(14) -0.0377(14)
O6 0.110(3) 0.043(3) 0.028(3) -0.008(2) -0.024(3) 0.019(3)
N1 0.0155(5) 0.0211(5) 0.0207(5) 0.0057(4) -0.0040(4) -0.0048(4)
N2 0.0146(5) 0.0167(5) 0.0163(5) 0.0054(4) -0.0046(4) -0.0034(4)
C1 0.0145(6) 0.0151(6) 0.0182(6) 0.0021(4) -0.0055(5) -0.0031(5)
C2 0.0206(6) 0.0216(6) 0.0196(6) 0.0049(5) -0.0031(5) -0.0074(5)
C3 0.0221(7) 0.0231(6) 0.0188(6) 0.0082(5) -0.0047(5) -0.0081(5)
C4 0.0210(6) 0.0199(6) 0.0179(6) 0.0071(5) -0.0073(5) -0.0052(5)
C5 0.0153(6) 0.0187(6) 0.0182(6) 0.0044(5) -0.0040(5) -0.0034(5)
C6 0.0150(6) 0.0146(6) 0.0176(6) 0.0030(4) -0.0059(5) -0.0026(4)
C7 0.0148(6) 0.0162(6) 0.0187(6) 0.0033(5) -0.0058(5) -0.0029(5)
C8 0.0176(6) 0.0151(6) 0.0172(6) 0.0031(4) -0.0057(5) -0.0054(5)
C9 0.0159(6) 0.0173(6) 0.0184(6) 0.0040(5) -0.0045(5) -0.0050(5)
C10 0.0196(6) 0.0160(6) 0.0207(6) 0.0026(5) -0.0087(5) -0.0034(5)
C11 0.0270(7) 0.0167(6) 0.0164(6) 0.0059(5) -0.0071(5) -0.0078(5)
C12 0.0212(6) 0.0226(6) 0.0192(6) 0.0050(5) -0.0032(5) -0.0093(5)
C13 0.0158(6) 0.0200(6) 0.0204(6) 0.0041(5) -0.0051(5) -0.0050(5)
C14 0.0204(7) 0.0390(8) 0.0302(8) 0.0122(6) -0.0014(6) -0.0104(6)
C15 0.0310(8) 0.0573(11) 0.0295(8) 0.0002(8) 0.0050(7) -0.0036(8)
C16 0.0178(7) 0.0310(8) 0.0378(8) 0.0067(6) -0.0126(6) -0.0036(6)
C17 0.0833(15) 0.0360(9) 0.0223(8) 0.0081(7) -0.0181(9) -0.0119(9)
C18 0.0514(11) 0.0559(11) 0.0300(8) 0.0249(8) -0.0160(8) -0.0212(9)

loop_
_atom_type_symbol
_atom_type_scat_dispersion_real
_atom_type_scat_dispersion_imag
_atom_type_scat_Cromer_Mann_a1
_atom_type_scat_Cromer_Mann_b1
_atom_type_scat_Cromer_Mann_a2
_atom_type_scat_Cromer_Mann_b2
_atom_type_scat_Cromer_Mann_a3
_atom_type_scat_Cromer_Mann_b3
_atom_type_scat_Cromer_Mann_a4
_atom_type_scat_Cromer_Mann_b4
_atom_type_scat_Cromer_Mann_c
_atom_type_scat_source
C 0.0181 0.0091 2.3100 20.8439 1.0200 10.2075 1.5886 0.5687 0.8650 51.6512 0.2156 'International Tables Vol C 4.2.6.8 and 6.1.1.4'
H 0.0000 0.0000 0.4930 10.5109 0.3229 26.1257 0.1402 3.1424 0.0408 57.7998 0.0030 'International Tables Vol C 4.2.6.8 and 6.1.1.4'
N 0.0311 0.0180 12.2126 0.0057 3.1322 9.8933 2.0125 28.9975 1.1663 0.5826 -11.5290 'International Tables Vol C 4.2.6.8 and 6.1.1.4'
O 0.0492 0.0322 3.0485 13.2771 2.2868 5.7011 1.5463 0.3239 0.8670 32.9089 0.2508 'International Tables Vol C 4.2.6.8 and 6.1.1.4'
S 0.3331 0.5567 6.9053 1.4679 5.2034 22.2151 1.4379 0.2536 1.5863 56.1720 0.8669 'International Tables Vol C 4.2.6.8 and 6.1.1.4'

loop_
_geom_angle_atom_site_label_1
_geom_angle_atom_site_label_2
_geom_angle_atom_site_label_3
_geom_angle
_geom_angle_publ_flag
C1 S1 C6 91.64(6) yes
C10 O3 C16 117.07(10) yes
C11 O4 C17 117.82(12) yes
C1 N1 C2 115.96(11) yes
C1 N2 C4 120.18(10) yes
C1 N2 C5 114.79(10) yes
C4 N2 C5 125.03(10) yes
S1 C1 N2 112.70(9) yes
S1 C1 N1 120.72(10) yes
N2 C1 N1 126.57(11) yes
N1 C2 C3 122.57(12) yes
N1 C2 C14 114.33(12) yes
C3 C2 C14 123.10(12) yes
C2 C3 C4 122.54(12) yes
C2 C3 H31 120.3 no
C4 C3 H31 117.2 no
N2 C4 C3 112.18(11) yes
N2 C4 O1 120.90(12) yes
C3 C4 O1 126.92(12) yes
N2 C5 O2 124.36(11) yes
N2 C5 C6 109.69(10) yes
O2 C5 C6 125.95(12) yes
C5 C6 S1 111.17(9) yes
C5 C6 C7 119.17(11) yes
S1 C6 C7 129.65(10) yes
C6 C7 C8 130.61(12) yes
C6 C7 H71 115.0 no
C8 C7 H71 114.4 no
C7 C8 C9 123.43(11) yes
C7 C8 C13 117.16(11) yes
C9 C8 C13 119.41(11) yes
C8 C9 C10 120.40(12) yes
C8 C9 H91 120.4 no
C10 C9 H91 119.2 no
C9 C10 O3 124.91(12) yes
C9 C10 C11 118.80(12) yes
O3 C10 C11 116.25(11) yes
C10 C11 O4 118.32(12) yes
C10 C11 C12 121.41(12) yes
O4 C11 C12 120.14(12) yes
C11 C12 C13 119.80(12) yes
C11 C12 H121 120.6 no
C13 C12 H121 119.6 no
C8 C13 C12 120.17(12) yes
C8 C13 H131 120.4 no
C12 C13 H131 119.4 no
C2 C14 C15 111.45(13) yes
C2 C14 H141 108.3 no
C15 C14 H141 109.3 no
C2 C14 H142 111.4 no
C15 C14 H142 107.1 no
H141 C14 H142 109.3 no
C14 C15 H151 111.1 no
C14 C15 H152 111.4 no
H151 C15 H152 108.4 no
C14 C15 H153 112.7 no
H151 C15 H153 108.3 no
H152 C15 H153 104.7 no
O3 C16 H161 110.2 no
O3 C16 H162 106.7 no
H161 C16 H162 108.9 no
O3 C16 H163 109.9 no
H161 C16 H163 110.4 no
H162 C16 H163 110.6 no
O6 C17 O4 109.3(3) yes
O4 C17 O5 120.73(16) yes
O6 C17 C18 116.4(3) yes
O4 C17 C18 112.43(16) yes
O5 C17 C18 125.47(18) yes
C17 C18 H181 113.1 no
C17 C18 H182 108.9 no
H181 C18 H182 108.1 no
C17 C18 H183 110.4 no
H181 C18 H183 108.4 no
H182 C18 H183 107.7 no

loop_
_geom_bond_atom_site_label_1
_geom_bond_atom_site_label_2
_geom_bond_distance
_geom_bond_publ_flag
S1 C1 1.7509(13) yes
S1 C6 1.7489(13) yes
O1 C4 1.2111(17) yes
O2 C5 1.2017(16) yes
O3 C10 1.3560(15) yes
O3 C16 1.4348(17) yes
O4 C11 1.3978(15) yes
O4 C17 1.332(2) yes
O5 C17 1.227(3) yes
O6 C17 1.341(6) yes
N1 C1 1.2826(17) yes
N1 C2 1.3936(16) yes
N2 C1 1.3810(16) yes
N2 C4 1.4439(15) yes
N2 C5 1.4254(16) yes
C2 C3 1.3550(19) yes
C2 C14 1.4982(18) yes
C3 C4 1.4384(18) yes
C3 H31 0.934 no
C5 C6 1.4874(16) yes
C6 C7 1.3479(18) yes
C7 C8 1.4558(17) yes
C7 H71 0.949 no
C8 C9 1.4070(17) yes
C8 C13 1.3999(17) yes
C9 C10 1.3919(17) yes
C9 H91 0.946 no
C10 C11 1.4006(18) yes
C11 C12 1.3779(19) yes
C12 C13 1.3903(18) yes
C12 H121 0.954 no
C13 H131 0.928 no
C14 C15 1.520(2) yes
C14 H141 0.990 no
C14 H142 0.998 no
C15 H151 0.970 no
C15 H152 0.980 no
C15 H153 0.976 no
C16 H161 0.979 no
C16 H162 0.964 no
C16 H163 0.978 no
C17 C18 1.487(2) yes
C18 H181 0.961 no
C18 H182 0.944 no
C18 H183 0.932 no

loop_
_geom_contact_atom_site_label_1
_geom_contact_atom_site_label_2
_geom_contact_distance
_geom_contact_site_symmetry_2
_geom_contact_publ_flag
S1 C9 3.2229(13) . no
S1 C9 3.5643(14) 2_666 no
S1 C5 3.4609(13) 2_656 no
S1 C6 3.4761(13) 2_656 no
S1 C10 3.4810(14) 2_666 no
S1 C11 3.5534(13) 2_666 no
O1 O2 2.7618(15) . no
O2 C13 3.3485(17) 2_756 no
O2 C7 3.2954(18) 2_756 no
O3 C5 3.2380(17) 2_666 no
O3 C17 3.268(2) . no
O3 O4 2.6639(16) . no
O4 C1 3.3162(16) 2_666 no
O5 C15 3.302(3) 1_654 no
O5 C12 3.380(3) . no
O5 C10 3.234(2) . no
O5 C3 3.395(3) 2_656 no
O6 C15 3.159(6) 1_654 no
O6 O6 3.154(13) 2_765 no
O6 C12 2.949(6) . no
C1 C6 3.5383(18) 2_656 no
C1 C7 3.4319(18) 2_656 no
C1 C11 3.3458(18) 2_666 no
C2 C13 3.4018(19) 2_656 no
C2 C8 3.4688(18) 2_656 no
C3 C8 3.5971(19) 2_656 no
C3 C9 3.5273(18) 2_656 no
C4 C9 3.4317(19) 2_656 no
C6 C9 3.5882(18) 2_666 no
C6 C10 3.4238(18) 2_666 no
C13 C14 3.486(2) 2_656 no

loop_
_geom_torsion_atom_site_label_1
_geom_torsion_atom_site_label_2
_geom_torsion_atom_site_label_3
_geom_torsion_atom_site_label_4
_geom_torsion
_geom_torsion_publ_flag
C6 S1 C1 N1 179.97(12) no
C6 S1 C1 N2 -0.53(10) no
C1 S1 C6 C5 0.17(10) no
C1 S1 C6 C7 179.17(13) no
C16 O3 C10 C9 -8.11(19) no
C16 O3 C10 C11 173.92(12) no
C17 O4 C11 C10 -93.33(18) no
C17 O4 C11 C12 90.76(19) no
C11 O4 C17 O5 13.6(3) no
C11 O4 C17 C18 -179.06(16) no
C2 N1 C1 S1 178.68(9) no
C2 N1 C1 N2 -0.75(19) no
C1 N1 C2 C3 0.72(19) no
C1 N1 C2 C14 -179.80(12) no
C4 N2 C1 S1 -179.24(9) no
C4 N2 C1 N1 0.23(19) no
C5 N2 C1 S1 0.78(14) no
C5 N2 C1 N1 -179.76(12) no
C1 N2 C4 O1 179.40(12) no
C1 N2 C4 C3 0.33(16) no
C5 N2 C4 O1 -0.62(19) no
C5 N2 C4 C3 -179.69(11) no
C1 N2 C5 O2 179.36(13) no
C1 N2 C5 C6 -0.63(15) no
C4 N2 C5 O2 -0.6(2) no
C4 N2 C5 C6 179.39(11) no
N1 C2 C3 C4 -0.2(2) no
C14 C2 C3 C4 -179.61(13) no
N1 C2 C14 C15 -68.23(16) no
C3 C2 C14 C15 111.24(16) no
C2 C3 C4 O1 -179.33(14) no
C2 C3 C4 N2 -0.33(18) no
O2 C5 C6 S1 -179.77(12) no
O2 C5 C6 C7 1.1(2) no
N2 C5 C6 S1 0.21(13) no
N2 C5 C6 C7 -178.91(11) no
S1 C6 C7 C8 2.0(2) no
C5 C6 C7 C8 -179.05(12) no
C6 C7 C8 C9 -0.3(2) no
C6 C7 C8 C13 179.20(13) no
C7 C8 C9 C10 178.87(12) no
C13 C8 C9 C10 -0.62(19) no
C7 C8 C13 C12 -179.18(12) no
C9 C8 C13 C12 0.34(19) no
C8 C9 C10 O3 -177.37(12) no
C8 C9 C10 C11 0.56(19) no
O3 C10 C11 O4 2.01(18) no
O3 C10 C11 C12 177.88(12) no
C9 C10 C11 O4 -176.09(12) no
C9 C10 C11 C12 -0.2(2) no
O4 C11 C12 C13 175.75(12) no
C10 C11 C12 C13 0.0(2) no
C11 C12 C13 C8 0.0(2) no
